data_7010433
loop_
_publ_author_name
'Amoroso, Angelo J.'
'Burrows, Miles W.'
'Dickinson, Anthony A.'
'Jones, Cameron'
'Willock, David J.'
'Wong, Wing-Tak'

_publ_section_title
;
 Geometrical preferences of complexes of terpyridine N-oxide ligands:
 synthesis and crystal structures of nickel(II) with terpyridine
 1,1',1&#x2033;-trioxide, terpyridine 1,1&#x2033;-dioxide and
 terpyridine 1-oxide
;
_journal_issue 3
_journal_name_full 'Journal of the Chemical Society, Dalton Transactions'
_journal_page_first 225
_journal_paper_doi 10.1039/b008993l
_journal_year 2001
_chemical_formula_sum 'C31 H26 Cl2 N6 Ni O11'
_chemical_formula_weight 788.19
_space_group_IT_number 14
_symmetry_cell_setting monoclinic
_symmetry_space_group_name_Hall '-P 2yn'
_symmetry_space_group_name_H-M 'P 1 21/n 1'
_atom_sites_solution_hydrogens geom
_atom_sites_solution_primary direct
_atom_sites_solution_secondary difmap
_audit_creation_method SHELXL-97
_cell_angle_alpha 90.00
_cell_angle_beta 90.62(2)
_cell_angle_gamma 90.00
_cell_formula_units_Z 4
_cell_length_a 7.074(2)
_cell_length_b 12.042(3)
_cell_length_c 38.653(3)
_cell_measurement_temperature 293(2)
_cell_volume 3292.5(13)
_computing_structure_refinement 'SHELXL-97 (Sheldrick, 1997)'
_computing_structure_solution 'SHELXS-97 (Sheldrick, 1990)'
_diffrn_ambient_temperature 293(2)
_diffrn_measured_fraction_theta_full 0.999
_diffrn_measured_fraction_theta_max 0.999
_diffrn_radiation_monochromator graphite
_diffrn_radiation_source 'fine-focus sealed tube'
_diffrn_radiation_type MoK\a
_diffrn_radiation_wavelength 0.71073
_diffrn_reflns_av_R_equivalents 0.0000
_diffrn_reflns_av_sigmaI/netI 0.2049
_diffrn_reflns_limit_h_max 8
_diffrn_reflns_limit_h_min -8
_diffrn_reflns_limit_k_max 14
_diffrn_reflns_limit_k_min 0
_diffrn_reflns_limit_l_max 0
_diffrn_reflns_limit_l_min -46
_diffrn_reflns_number 6005
_diffrn_reflns_theta_full 25.29
_diffrn_reflns_theta_max 25.29
_diffrn_reflns_theta_min 1.77
_exptl_absorpt_coefficient_mu 0.823
_exptl_crystal_density_diffrn 1.590
_exptl_crystal_density_method 'not measured'
_exptl_crystal_F_000 1616
_refine_diff_density_max 1.303
_refine_diff_density_min -0.638
_refine_diff_density_rms 0.102
_refine_ls_extinction_method none
_refine_ls_goodness_of_fit_ref 0.947
_refine_ls_hydrogen_treatment mixed
_refine_ls_matrix_type full
_refine_ls_number_parameters 462
_refine_ls_number_reflns 6005
_refine_ls_number_restraints 12
_refine_ls_restrained_S_all 0.958
_refine_ls_R_factor_all 0.2144
_refine_ls_R_factor_gt 0.0698
_refine_ls_shift/su_max 0.029
_refine_ls_shift/su_mean 0.000
_refine_ls_structure_factor_coef Fsqd
_refine_ls_weighting_details 'calc w=1/[\s^2^(Fo^2^)+(0.0915P)^2^+0.0000P] where P=(Fo^2^+2Fc^2^)/3'
_refine_ls_weighting_scheme calc
_refine_ls_wR_factor_gt 0.1548
_refine_ls_wR_factor_ref 0.1905
_reflns_number_gt 2573
_reflns_number_total 6005
_reflns_threshold_expression >2sigma(I)
_cod_data_source_file b008993l.txt
_cod_data_source_block cj105
_cod_original_cell_volume 3292.2(14)
_cod_original_sg_symbol_H-M P2(1)/n
_cod_database_code 7010433

loop_
_symmetry_equiv_pos_as_xyz
'x, y, z'
'-x+1/2, y+1/2, -z+1/2'
'-x, -y, -z'
'x-1/2, -y-1/2, z-1/2'

loop_
_atom_site_label
_atom_site_type_symbol
_atom_site_fract_x
_atom_site_fract_y
_atom_site_fract_z
_atom_site_U_iso_or_equiv
_atom_site_adp_type
_atom_site_occupancy
_atom_site_symmetry_multiplicity
_atom_site_calc_flag
_atom_site_refinement_flags
_atom_site_disorder_assembly
_atom_site_disorder_group
Ni1 Ni 0.49024(13) 0.28092(7) 0.12151(2) 0.0328(3) Uani 1 1 d . . .
Cl1 Cl 0.8382(4) 0.74800(17) 0.23892(6) 0.0637(7) Uani 1 1 d . . .
Cl2 Cl 0.8706(3) 0.20379(19) -0.07510(5) 0.0596(6) Uani 1 1 d . . .
N1 N 0.7024(8) 0.3920(4) 0.13348(14) 0.0358(14) Uani 1 1 d . . .
N2 N 0.3816(8) 0.3532(4) 0.16420(13) 0.0329(14) Uani 1 1 d . . .
N3 N 0.1571(8) 0.1602(5) 0.14220(15) 0.0382(15) Uani 1 1 d . . .
N4 N 0.5743(8) 0.1293(5) 0.14061(15) 0.0408(15) Uani 1 1 d . . .
N5 N 0.5919(7) 0.2084(5) 0.07768(14) 0.0334(13) Uani 1 1 d . . .
N6 N 0.5044(9) 0.4442(5) 0.06664(15) 0.0410(15) Uani 1 1 d . . .
O1 O 0.2215(6) 0.2162(4) 0.11490(11) 0.0395(11) Uani 1 1 d . . .
O2 O 0.3799(7) 0.3970(4) 0.08768(12) 0.0410(12) Uani 1 1 d . . .
O3 O 0.9210(13) 0.7762(6) 0.20823(19) 0.118(3) Uani 1 1 d . . .
O4 O 0.8354(13) 0.8215(7) 0.2657(2) 0.134(3) Uani 1 1 d . . .
O5 O 0.8377(11) 0.6353(6) 0.24636(18) 0.100(2) Uani 1 1 d U . .
O6 O 0.6338(15) 0.7545(9) 0.2271(2) 0.157(4) Uani 1 1 d . . .
O7 O 0.8838(10) 0.2929(6) -0.05217(17) 0.093(2) Uani 1 1 d . . .
O8 O 1.0457(14) 0.1709(8) -0.0864(3) 0.180(5) Uani 1 1 d . . .
O9 O 0.7755(14) 0.2431(7) -0.1059(2) 0.130(3) Uani 1 1 d . . .
O10 O 0.7673(12) 0.1161(7) -0.0617(2) 0.117(3) Uani 1 1 d U . .
O11 O 0.1017(11) 0.2780(6) 0.04137(17) 0.091(2) Uani 1 1 d . . .
H11 H 0.1583 0.2893 0.0596 0.136 Uiso 1 1 calc R . .
C1 C 0.8676(10) 0.4040(7) 0.11700(18) 0.0442(19) Uani 1 1 d . . .
H1 H 0.9101 0.3473 0.1027 0.053 Uiso 1 1 calc R . .
C2 C 0.9762(11) 0.4998(7) 0.1209(2) 0.050(2) Uani 1 1 d . . .
H2 H 1.0898 0.5070 0.1092 0.060 Uiso 1 1 calc R . .
C3 C 0.9156(12) 0.5823(6) 0.1418(2) 0.051(2) Uani 1 1 d . . .
H3 H 0.9860 0.6471 0.1442 0.061 Uiso 1 1 calc R . .
C4 C 0.7474(11) 0.5698(6) 0.15968(18) 0.045(2) Uani 1 1 d . . .
H4 H 0.7054 0.6252 0.1745 0.055 Uiso 1 1 calc R . .
C5 C 0.6444(10) 0.4741(6) 0.15512(18) 0.0380(18) Uani 1 1 d . . .
C6 C 0.4629(10) 0.4506(6) 0.17232(17) 0.0340(17) Uani 1 1 d . . .
C7 C 0.3830(11) 0.5232(6) 0.19589(19) 0.050(2) Uani 1 1 d . . .
H7 H 0.4411 0.5905 0.2011 0.060 Uiso 1 1 calc R . .
C8 C 0.2169(11) 0.4938(7) 0.21128(19) 0.052(2) Uani 1 1 d . . .
H8 H 0.1602 0.5418 0.2269 0.062 Uiso 1 1 calc R . .
C9 C 0.1337(11) 0.3934(7) 0.20372(18) 0.047(2) Uani 1 1 d . . .
H9 H 0.0218 0.3723 0.2143 0.056 Uiso 1 1 calc R . .
C10 C 0.2205(11) 0.3243(6) 0.17994(18) 0.0398(18) Uani 1 1 d . . .
C11 C 0.1481(10) 0.2097(6) 0.17404(18) 0.0386(17) Uani 1 1 d . . .
C12 C 0.0805(11) 0.1476(6) 0.2015(2) 0.052(2) Uani 1 1 d . . .
H12 H 0.0720 0.1801 0.2232 0.062 Uiso 1 1 calc R . .
C13 C 0.0248(12) 0.0373(7) 0.1970(2) 0.059(2) Uani 1 1 d . . .
H13 H -0.0218 -0.0042 0.2153 0.071 Uiso 1 1 calc R . .
C14 C 0.0416(11) -0.0082(7) 0.1643(2) 0.058(2) Uani 1 1 d . . .
H14 H 0.0077 -0.0819 0.1605 0.070 Uiso 1 1 calc R . .
C15 C 0.1079(10) 0.0546(6) 0.1373(2) 0.0449(19) Uani 1 1 d . . .
H15 H 0.1184 0.0230 0.1155 0.054 Uiso 1 1 calc R . .
C16 C 0.5619(10) 0.0946(6) 0.17367(19) 0.0442(19) Uani 1 1 d . . .
H16 H 0.5552 0.1473 0.1912 0.053 Uiso 1 1 calc R . .
C17 C 0.5590(11) -0.0156(7) 0.1823(2) 0.053(2) Uani 1 1 d . . .
H17 H 0.5512 -0.0370 0.2053 0.063 Uiso 1 1 calc R . .
C18 C 0.5677(12) -0.0948(7) 0.1565(2) 0.058(2) Uani 1 1 d . . .
H18 H 0.5597 -0.1699 0.1618 0.070 Uiso 1 1 calc R . .
C19 C 0.5885(11) -0.0602(6) 0.1229(2) 0.047(2) Uani 1 1 d . . .
H19 H 0.6014 -0.1122 0.1053 0.056 Uiso 1 1 calc R . .
C20 C 0.5904(10) 0.0513(6) 0.11524(17) 0.0357(17) Uani 1 1 d . . .
C21 C 0.6099(9) 0.0981(5) 0.08020(17) 0.0314(16) Uani 1 1 d . . .
C22 C 0.6499(10) 0.0334(6) 0.05103(19) 0.0429(19) Uani 1 1 d . . .
H22 H 0.6631 -0.0432 0.0529 0.052 Uiso 1 1 calc R . .
C23 C 0.6689(11) 0.0849(7) 0.0199(2) 0.052(2) Uani 1 1 d . . .
H23 H 0.6943 0.0432 0.0002 0.062 Uiso 1 1 calc R . .
C24 C 0.6507(10) 0.1981(6) 0.01731(18) 0.0435(19) Uani 1 1 d . . .
H24 H 0.6636 0.2331 -0.0040 0.052 Uiso 1 1 calc R . .
C25 C 0.6134(9) 0.2588(5) 0.04625(18) 0.0332(16) Uani 1 1 d . . .
C26 C 0.6142(10) 0.3825(6) 0.04527(17) 0.0365(17) Uani 1 1 d . . .
C27 C 0.7340(11) 0.4367(7) 0.02303(19) 0.046(2) Uani 1 1 d . . .
H27 H 0.8095 0.3960 0.0081 0.055 Uiso 1 1 calc R . .
C28 C 0.7422(12) 0.5519(8) 0.0229(2) 0.058(2) Uani 1 1 d . . .
H28 H 0.8207 0.5885 0.0075 0.070 Uiso 1 1 calc R . .
C29 C 0.6345(12) 0.6112(7) 0.0454(2) 0.058(2) Uani 1 1 d . . .
H29 H 0.6436 0.6882 0.0463 0.070 Uiso 1 1 calc R . .
C30 C 0.5131(10) 0.5559(6) 0.06663(18) 0.0420(19) Uani 1 1 d . . .
H30 H 0.4353 0.5960 0.0813 0.050 Uiso 1 1 calc R . .
C31 C 0.1328(14) 0.1708(8) 0.0308(3) 0.086(3) Uani 1 1 d . . .
H31A H 0.2629 0.1623 0.0245 0.129 Uiso 1 1 calc R . .
H31B H 0.0531 0.1543 0.0112 0.129 Uiso 1 1 calc R . .
H31C H 0.1042 0.1207 0.0494 0.129 Uiso 1 1 calc R . .

loop_
_atom_site_aniso_label
_atom_site_aniso_U_11
_atom_site_aniso_U_22
_atom_site_aniso_U_33
_atom_site_aniso_U_23
_atom_site_aniso_U_13
_atom_site_aniso_U_12
Ni1 0.0338(5) 0.0324(5) 0.0324(5) -0.0026(4) 0.0052(4) 0.0027(5)
Cl1 0.101(2) 0.0437(13) 0.0467(12) -0.0005(10) 0.0085(13) 0.0059(12)
Cl2 0.0720(15) 0.0555(14) 0.0516(13) -0.0089(11) 0.0155(11) -0.0076(13)
N1 0.038(4) 0.029(3) 0.040(3) -0.002(3) 0.002(3) 0.002(3)
N2 0.036(3) 0.033(3) 0.029(3) -0.003(3) 0.001(3) -0.003(3)
N3 0.034(4) 0.032(3) 0.049(4) 0.008(3) 0.009(3) -0.010(3)
N4 0.042(4) 0.037(3) 0.043(4) -0.002(3) 0.003(3) -0.004(3)
N5 0.030(3) 0.032(3) 0.038(3) -0.003(3) 0.000(3) 0.002(3)
N6 0.044(4) 0.036(4) 0.042(4) 0.008(3) 0.002(3) -0.002(3)
O1 0.041(3) 0.040(3) 0.038(3) 0.003(2) 0.004(2) -0.006(3)
O2 0.040(3) 0.037(3) 0.046(3) 0.009(2) 0.013(2) 0.005(2)
O3 0.160(8) 0.096(6) 0.100(6) 0.005(5) 0.057(5) -0.044(6)
O4 0.144(8) 0.125(7) 0.134(7) -0.085(6) 0.022(6) -0.027(6)
O5 0.120(4) 0.088(4) 0.091(3) 0.011(3) 0.013(3) 0.004(3)
O6 0.150(9) 0.182(10) 0.138(8) -0.022(7) -0.043(7) 0.026(7)
O7 0.113(6) 0.080(5) 0.085(5) -0.026(4) 0.027(4) -0.026(4)
O8 0.122(8) 0.154(9) 0.265(13) -0.044(8) 0.064(8) 0.062(7)
O9 0.162(8) 0.145(8) 0.084(5) 0.026(5) -0.017(5) -0.055(6)
O10 0.134(4) 0.112(4) 0.105(4) 0.008(3) 0.013(3) -0.031(3)
O11 0.098(6) 0.105(6) 0.069(5) -0.006(4) -0.027(4) 0.017(5)
C1 0.036(5) 0.053(5) 0.044(4) 0.000(4) 0.009(4) 0.003(4)
C2 0.031(4) 0.063(5) 0.055(5) 0.007(5) 0.012(4) -0.008(5)
C3 0.057(6) 0.036(5) 0.060(5) -0.003(4) -0.001(5) -0.009(4)
C4 0.050(5) 0.041(5) 0.046(5) -0.007(4) 0.008(4) -0.013(4)
C5 0.042(5) 0.033(4) 0.039(4) 0.003(3) 0.004(4) 0.001(4)
C6 0.032(4) 0.033(4) 0.037(4) -0.002(3) 0.009(3) 0.007(3)
C7 0.057(5) 0.041(5) 0.052(5) -0.006(4) 0.011(4) -0.007(4)
C8 0.056(5) 0.051(5) 0.048(5) -0.018(4) 0.016(4) 0.009(5)
C9 0.049(5) 0.057(5) 0.034(4) -0.006(4) 0.016(4) 0.006(4)
C10 0.041(5) 0.040(4) 0.039(4) -0.001(4) 0.004(4) 0.005(4)
C11 0.035(4) 0.041(4) 0.040(4) -0.006(4) 0.009(3) -0.003(4)
C12 0.055(5) 0.051(5) 0.050(5) 0.000(4) 0.022(4) -0.007(4)
C13 0.063(6) 0.058(6) 0.058(6) 0.005(5) 0.026(5) -0.014(5)
C14 0.048(5) 0.044(5) 0.083(7) 0.012(5) 0.013(5) -0.009(4)
C15 0.040(5) 0.047(5) 0.048(5) 0.004(4) 0.004(4) 0.000(4)
C16 0.044(5) 0.051(5) 0.037(4) 0.002(4) 0.000(4) 0.009(4)
C17 0.067(6) 0.047(5) 0.044(5) 0.015(4) 0.001(4) 0.002(5)
C18 0.066(6) 0.035(5) 0.073(6) 0.009(5) -0.004(5) -0.005(4)
C19 0.058(5) 0.035(4) 0.048(5) -0.004(4) 0.001(4) 0.000(4)
C20 0.038(4) 0.031(4) 0.037(4) -0.001(3) -0.011(3) -0.003(3)
C21 0.028(4) 0.031(4) 0.035(4) -0.002(3) -0.006(3) 0.005(3)
C22 0.040(5) 0.038(4) 0.051(5) -0.014(4) 0.004(4) 0.000(4)
C23 0.056(6) 0.049(5) 0.051(5) -0.020(4) 0.011(4) -0.005(4)
C24 0.039(5) 0.058(5) 0.033(4) -0.002(4) 0.009(3) -0.007(4)
C25 0.022(4) 0.037(4) 0.040(4) -0.004(3) 0.003(3) 0.002(3)
C26 0.036(4) 0.042(4) 0.032(4) 0.000(3) -0.002(3) 0.001(4)
C27 0.046(5) 0.049(5) 0.043(5) 0.009(4) 0.008(4) -0.004(4)
C28 0.049(5) 0.069(6) 0.058(6) 0.009(5) 0.010(4) -0.014(5)
C29 0.061(6) 0.049(5) 0.064(6) 0.015(5) 0.002(5) -0.003(5)
C30 0.041(5) 0.035(4) 0.050(5) 0.011(4) -0.002(4) 0.008(4)
C31 0.068(7) 0.084(7) 0.106(8) -0.001(7) -0.031(6) -0.007(6)

loop_
_atom_type_symbol
_atom_type_description
_atom_type_scat_dispersion_real
_atom_type_scat_dispersion_imag
_atom_type_scat_source
C C 0.0033 0.0016 'International Tables Vol C Tables 4.2.6.8 and 6.1.1.4'
H H 0.0000 0.0000 'International Tables Vol C Tables 4.2.6.8 and 6.1.1.4'
Cl Cl 0.1484 0.1585 'International Tables Vol C Tables 4.2.6.8 and 6.1.1.4'
N N 0.0061 0.0033 'International Tables Vol C Tables 4.2.6.8 and 6.1.1.4'
Ni Ni 0.3393 1.1124 'International Tables Vol C Tables 4.2.6.8 and 6.1.1.4'
O O 0.0106 0.0060 'International Tables Vol C Tables 4.2.6.8 and 6.1.1.4'

loop_
_geom_angle_atom_site_label_1
_geom_angle_atom_site_label_2
_geom_angle_atom_site_label_3
_geom_angle
_geom_angle_site_symmetry_1
_geom_angle_site_symmetry_3
_geom_angle_publ_flag
N2 Ni1 N5 178.2(2) . . ?
N2 Ni1 N4 101.6(2) . . ?
N5 Ni1 N4 79.3(2) . . ?
N2 Ni1 N1 79.6(2) . . ?
N5 Ni1 N1 101.6(2) . . ?
N4 Ni1 N1 106.8(2) . . ?
N2 Ni1 O2 94.6(2) . . ?
N5 Ni1 O2 84.2(2) . . ?
N4 Ni1 O2 159.4(2) . . ?
N1 Ni1 O2 88.4(2) . . ?
N2 Ni1 O1 84.6(2) . . ?
N5 Ni1 O1 93.9(2) . . ?
N4 Ni1 O1 88.4(2) . . ?
N1 Ni1 O1 159.9(2) . . ?
O2 Ni1 O1 80.55(19) . . ?
O4 Cl1 O3 120.4(5) . . ?
O4 Cl1 O5 118.5(5) . . ?
O3 Cl1 O5 115.1(5) . . ?
O4 Cl1 O6 100.0(6) . . ?
O3 Cl1 O6 98.1(6) . . ?
O5 Cl1 O6 96.3(5) . . ?
O8 Cl2 O10 112.3(6) . . ?
O8 Cl2 O7 111.6(6) . . ?
O10 Cl2 O7 112.3(4) . . ?
O8 Cl2 O9 104.3(7) . . ?
O10 Cl2 O9 108.4(5) . . ?
O7 Cl2 O9 107.4(5) . . ?
C1 N1 C5 118.8(6) . . ?
C1 N1 Ni1 126.8(5) . . ?
C5 N1 Ni1 112.7(5) . . ?
C6 N2 C10 119.0(6) . . ?
C6 N2 Ni1 113.6(4) . . ?
C10 N2 Ni1 126.1(5) . . ?
C15 N3 O1 117.4(6) . . ?
C15 N3 C11 121.9(6) . . ?
O1 N3 C11 120.6(6) . . ?
C16 N4 C20 118.4(6) . . ?
C16 N4 Ni1 126.4(5) . . ?
C20 N4 Ni1 112.3(4) . . ?
C21 N5 C25 119.6(6) . . ?
C21 N5 Ni1 113.5(4) . . ?
C25 N5 Ni1 126.2(4) . . ?
O2 N6 C30 117.1(6) . . ?
O2 N6 C26 121.6(6) . . ?
C30 N6 C26 121.2(7) . . ?
N3 O1 Ni1 114.4(4) . . ?
N6 O2 Ni1 115.3(4) . . ?
N1 C1 C2 121.2(7) . . ?
C3 C2 C1 119.7(7) . . ?
C2 C3 C4 119.7(7) . . ?
C5 C4 C3 118.9(7) . . ?
N1 C5 C4 121.7(7) . . ?
N1 C5 C6 114.0(6) . . ?
C4 C5 C6 124.3(7) . . ?
N2 C6 C7 121.9(7) . . ?
N2 C6 C5 115.7(6) . . ?
C7 C6 C5 122.4(7) . . ?
C8 C7 C6 118.7(7) . . ?
C7 C8 C9 120.2(7) . . ?
C8 C9 C10 118.5(7) . . ?
N2 C10 C9 121.8(7) . . ?
N2 C10 C11 117.6(6) . . ?
C9 C10 C11 120.3(7) . . ?
N3 C11 C12 118.2(7) . . ?
N3 C11 C10 121.5(6) . . ?
C12 C11 C10 120.2(7) . . ?
C11 C12 C13 121.2(7) . . ?
C14 C13 C12 117.5(8) . . ?
C15 C14 C13 120.5(8) . . ?
N3 C15 C14 120.6(8) . . ?
N4 C16 C17 122.1(7) . . ?
C16 C17 C18 119.6(7) . . ?
C19 C18 C17 118.6(7) . . ?
C20 C19 C18 120.1(7) . . ?
N4 C20 C19 121.1(7) . . ?
N4 C20 C21 114.0(6) . . ?
C19 C20 C21 124.9(6) . . ?
N5 C21 C22 120.9(6) . . ?
N5 C21 C20 115.9(6) . . ?
C22 C21 C20 123.2(6) . . ?
C23 C22 C21 118.7(7) . . ?
C22 C23 C24 120.3(7) . . ?
C25 C24 C23 119.5(7) . . ?
C24 C25 N5 121.0(6) . . ?
C24 C25 C26 120.9(7) . . ?
N5 C25 C26 117.8(6) . . ?
N6 C26 C27 118.7(7) . . ?
N6 C26 C25 121.8(6) . . ?
C27 C26 C25 119.5(7) . . ?
C26 C27 C28 120.1(8) . . ?
C29 C28 C27 119.7(8) . . ?
C30 C29 C28 119.1(8) . . ?
N6 C30 C29 121.1(8) . . ?

loop_
_geom_bond_atom_site_label_1
_geom_bond_atom_site_label_2
_geom_bond_distance
_geom_bond_site_symmetry_2
_geom_bond_publ_flag
Ni1 N2 2.025(5) . ?
Ni1 N5 2.044(5) . ?
Ni1 N4 2.055(6) . ?
Ni1 N1 2.059(6) . ?
Ni1 O2 2.062(5) . ?
Ni1 O1 2.067(5) . ?
Cl1 O4 1.363(7) . ?
Cl1 O3 1.371(7) . ?
Cl1 O5 1.387(7) . ?
Cl1 O6 1.514(10) . ?
Cl2 O8 1.375(9) . ?
Cl2 O10 1.388(8) . ?
Cl2 O7 1.395(6) . ?
Cl2 O9 1.442(8) . ?
N1 C1 1.345(9) . ?
N1 C5 1.361(8) . ?
N2 C6 1.342(8) . ?
N2 C10 1.344(9) . ?
N3 C15 1.333(9) . ?
N3 O1 1.337(6) . ?
N3 C11 1.369(8) . ?
N4 C16 1.348(8) . ?
N4 C20 1.364(8) . ?
N5 C21 1.337(8) . ?
N5 C25 1.368(8) . ?
N6 O2 1.332(7) . ?
N6 C30 1.346(9) . ?
N6 C26 1.360(8) . ?
O11 C31 1.372(10) . ?
C1 C2 1.393(10) . ?
C2 C3 1.353(10) . ?
C3 C4 1.390(10) . ?
C4 C5 1.374(9) . ?
C5 C6 1.480(9) . ?
C6 C7 1.387(9) . ?
C7 C8 1.370(10) . ?
C8 C9 1.374(10) . ?
C9 C10 1.388(9) . ?
C10 C11 1.488(10) . ?
C11 C12 1.387(10) . ?
C12 C13 1.396(10) . ?
C13 C14 1.386(11) . ?
C14 C15 1.373(10) . ?
C16 C17 1.368(10) . ?
C17 C18 1.380(10) . ?
C18 C19 1.374(10) . ?
C19 C20 1.374(9) . ?
C20 C21 1.475(9) . ?
C21 C22 1.401(9) . ?
C22 C23 1.363(10) . ?
C23 C24 1.372(10) . ?
C24 C25 1.364(9) . ?
C25 C26 1.490(9) . ?
C26 C27 1.378(10) . ?
C27 C28 1.388(11) . ?
C28 C29 1.365(11) . ?
C29 C30 1.366(10) . ?

loop_
_geom_torsion_atom_site_label_1
_geom_torsion_atom_site_label_2
_geom_torsion_atom_site_label_3
_geom_torsion_atom_site_label_4
_geom_torsion
_geom_torsion_site_symmetry_1
_geom_torsion_site_symmetry_2
_geom_torsion_site_symmetry_3
_geom_torsion_site_symmetry_4
_geom_torsion_publ_flag
N2 Ni1 N1 C1 177.3(6) . . . . ?
N5 Ni1 N1 C1 -4.0(6) . . . . ?
N4 Ni1 N1 C1 78.2(6) . . . . ?
O2 Ni1 N1 C1 -87.7(6) . . . . ?
O1 Ni1 N1 C1 -144.0(6) . . . . ?
N2 Ni1 N1 C5 -17.9(4) . . . . ?
N5 Ni1 N1 C5 160.8(4) . . . . ?
N4 Ni1 N1 C5 -117.0(5) . . . . ?
O2 Ni1 N1 C5 77.1(5) . . . . ?
O1 Ni1 N1 C5 20.8(9) . . . . ?
N5 Ni1 N2 C6 -117(7) . . . . ?
N4 Ni1 N2 C6 123.1(5) . . . . ?
N1 Ni1 N2 C6 17.9(5) . . . . ?
O2 Ni1 N2 C6 -69.6(5) . . . . ?
O1 Ni1 N2 C6 -149.6(5) . . . . ?
N5 Ni1 N2 C10 50(8) . . . . ?
N4 Ni1 N2 C10 -70.3(6) . . . . ?
N1 Ni1 N2 C10 -175.5(6) . . . . ?
O2 Ni1 N2 C10 97.0(6) . . . . ?
O1 Ni1 N2 C10 17.0(6) . . . . ?
N2 Ni1 N4 C16 -2.1(6) . . . . ?
N5 Ni1 N4 C16 179.4(6) . . . . ?
N1 Ni1 N4 C16 80.4(6) . . . . ?
O2 Ni1 N4 C16 -143.4(6) . . . . ?
O1 Ni1 N4 C16 -86.3(6) . . . . ?
N2 Ni1 N4 C20 158.2(5) . . . . ?
N5 Ni1 N4 C20 -20.2(5) . . . . ?
N1 Ni1 N4 C20 -119.3(5) . . . . ?
O2 Ni1 N4 C20 17.0(9) . . . . ?
O1 Ni1 N4 C20 74.1(5) . . . . ?
N2 Ni1 N5 C21 -103(7) . . . . ?
N4 Ni1 N5 C21 17.1(5) . . . . ?
N1 Ni1 N5 C21 122.3(5) . . . . ?
O2 Ni1 N5 C21 -150.6(5) . . . . ?
O1 Ni1 N5 C21 -70.5(5) . . . . ?
N2 Ni1 N5 C25 67(8) . . . . ?
N4 Ni1 N5 C25 -173.2(6) . . . . ?
N1 Ni1 N5 C25 -68.0(5) . . . . ?
O2 Ni1 N5 C25 19.1(5) . . . . ?
O1 Ni1 N5 C25 99.2(5) . . . . ?
C15 N3 O1 Ni1 -121.8(5) . . . . ?
C11 N3 O1 Ni1 56.4(7) . . . . ?
N2 Ni1 O1 N3 -54.7(4) . . . . ?
N5 Ni1 O1 N3 126.2(4) . . . . ?
N4 Ni1 O1 N3 47.0(4) . . . . ?
N1 Ni1 O1 N3 -92.9(7) . . . . ?
O2 Ni1 O1 N3 -150.4(4) . . . . ?
C30 N6 O2 Ni1 -125.4(5) . . . . ?
C26 N6 O2 Ni1 56.6(7) . . . . ?
N2 Ni1 O2 N6 126.8(4) . . . . ?
N5 Ni1 O2 N6 -54.6(4) . . . . ?
N4 Ni1 O2 N6 -91.2(7) . . . . ?
N1 Ni1 O2 N6 47.3(4) . . . . ?
O1 Ni1 O2 N6 -149.5(4) . . . . ?
C5 N1 C1 C2 -2.0(10) . . . . ?
Ni1 N1 C1 C2 162.0(5) . . . . ?
N1 C1 C2 C3 0.4(12) . . . . ?
C1 C2 C3 C4 1.3(12) . . . . ?
C2 C3 C4 C5 -1.3(12) . . . . ?
C1 N1 C5 C4 2.0(10) . . . . ?
Ni1 N1 C5 C4 -164.1(5) . . . . ?
C1 N1 C5 C6 -178.8(6) . . . . ?
Ni1 N1 C5 C6 15.1(7) . . . . ?
C3 C4 C5 N1 -0.4(11) . . . . ?
C3 C4 C5 C6 -179.5(7) . . . . ?
C10 N2 C6 C7 -1.5(10) . . . . ?
Ni1 N2 C6 C7 166.2(6) . . . . ?
C10 N2 C6 C5 177.2(6) . . . . ?
Ni1 N2 C6 C5 -15.1(7) . . . . ?
N1 C5 C6 N2 -0.2(9) . . . . ?
C4 C5 C6 N2 179.0(7) . . . . ?
N1 C5 C6 C7 178.5(7) . . . . ?
C4 C5 C6 C7 -2.3(11) . . . . ?
N2 C6 C7 C8 0.3(11) . . . . ?
C5 C6 C7 C8 -178.4(7) . . . . ?
C6 C7 C8 C9 1.0(12) . . . . ?
C7 C8 C9 C10 -0.9(12) . . . . ?
C6 N2 C10 C9 1.5(10) . . . . ?
Ni1 N2 C10 C9 -164.4(5) . . . . ?
C6 N2 C10 C11 -171.8(6) . . . . ?
Ni1 N2 C10 C11 22.2(9) . . . . ?
C8 C9 C10 N2 -0.3(11) . . . . ?
C8 C9 C10 C11 172.8(7) . . . . ?
C15 N3 C11 C12 -1.8(10) . . . . ?
O1 N3 C11 C12 -179.9(6) . . . . ?
C15 N3 C11 C10 174.1(6) . . . . ?
O1 N3 C11 C10 -3.9(10) . . . . ?
N2 C10 C11 N3 -39.5(9) . . . . ?
C9 C10 C11 N3 147.0(7) . . . . ?
N2 C10 C11 C12 136.4(7) . . . . ?
C9 C10 C11 C12 -37.1(10) . . . . ?
N3 C11 C12 C13 0.7(11) . . . . ?
C10 C11 C12 C13 -175.3(7) . . . . ?
C11 C12 C13 C14 0.7(12) . . . . ?
C12 C13 C14 C15 -1.0(12) . . . . ?
O1 N3 C15 C14 179.6(6) . . . . ?
C11 N3 C15 C14 1.5(11) . . . . ?
C13 C14 C15 N3 0.0(12) . . . . ?
C20 N4 C16 C17 -2.1(11) . . . . ?
Ni1 N4 C16 C17 157.2(6) . . . . ?
N4 C16 C17 C18 -0.4(12) . . . . ?
C16 C17 C18 C19 3.2(12) . . . . ?
C17 C18 C19 C20 -3.4(12) . . . . ?
C16 N4 C20 C19 1.9(10) . . . . ?
Ni1 N4 C20 C19 -160.2(6) . . . . ?
C16 N4 C20 C21 -177.9(6) . . . . ?
Ni1 N4 C20 C21 20.0(7) . . . . ?
C18 C19 C20 N4 0.8(12) . . . . ?
C18 C19 C20 C21 -179.4(7) . . . . ?
C25 N5 C21 C22 -0.3(10) . . . . ?
Ni1 N5 C21 C22 170.2(5) . . . . ?
C25 N5 C21 C20 178.1(6) . . . . ?
Ni1 N5 C21 C20 -11.4(7) . . . . ?
N4 C20 C21 N5 -5.9(9) . . . . ?
C19 C20 C21 N5 174.3(7) . . . . ?
N4 C20 C21 C22 172.5(6) . . . . ?
C19 C20 C21 C22 -7.3(11) . . . . ?
N5 C21 C22 C23 -0.4(10) . . . . ?
C20 C21 C22 C23 -178.7(7) . . . . ?
C21 C22 C23 C24 0.5(11) . . . . ?
C22 C23 C24 C25 0.0(12) . . . . ?
C23 C24 C25 N5 -0.7(11) . . . . ?
C23 C24 C25 C26 173.0(7) . . . . ?
C21 N5 C25 C24 0.9(10) . . . . ?
Ni1 N5 C25 C24 -168.3(5) . . . . ?
C21 N5 C25 C26 -173.1(6) . . . . ?
Ni1 N5 C25 C26 17.8(8) . . . . ?
O2 N6 C26 C27 177.1(6) . . . . ?
C30 N6 C26 C27 -0.9(10) . . . . ?
O2 N6 C26 C25 -5.2(10) . . . . ?
C30 N6 C26 C25 176.8(6) . . . . ?
C24 C25 C26 N6 150.7(7) . . . . ?
N5 C25 C26 N6 -35.3(9) . . . . ?
C24 C25 C26 C27 -31.6(10) . . . . ?
N5 C25 C26 C27 142.4(7) . . . . ?
N6 C26 C27 C28 0.5(11) . . . . ?
C25 C26 C27 C28 -177.3(7) . . . . ?
C26 C27 C28 C29 1.6(12) . . . . ?
C27 C28 C29 C30 -3.2(12) . . . . ?
O2 N6 C30 C29 -178.9(6) . . . . ?
C26 N6 C30 C29 -0.8(11) . . . . ?
C28 C29 C30 N6 2.9(12) . . . . ?
